data_2206446
loop_
_publ_author_name
'Hong-Xing Wang'
'Hui-Chao Zhou'
'Hong-Fei Wu'

_publ_section_title
;
 1-{(2-Chlorophenyl)[(4-methylphenyl)imino]methyl}ferrocene
;
_journal_coeditor_code HG6208
_journal_issue 8
_journal_name_full 'Acta Crystallographica Section E'
_journal_page_first m1623
_journal_page_last m1624
_journal_paper_doi 10.1107/S1600536805023299
_journal_volume 61
_journal_year 2005
_chemical_formula_iupac '[Fe (C5 H5) (C19 H15 Cl N)]'
_chemical_formula_moiety 'C24 H20 Cl Fe N'
_chemical_formula_sum 'C24 H20 Cl Fe N'
_chemical_formula_weight 413.71
_chemical_melting_point 452
_chemical_name_systematic
;
1-{(2-chlorophenyl)[(4-methylphenyl)imino]methyl}ferrocene
;
_space_group_IT_number 2
_symmetry_cell_setting triclinic
_symmetry_space_group_name_Hall '-P 1'
_symmetry_space_group_name_H-M 'P -1'
_atom_sites_solution_hydrogens geom
_atom_sites_solution_primary direct
_atom_sites_solution_secondary difmap
_audit_creation_method SHELXL-97
_cell_angle_alpha 99.096(7)
_cell_angle_beta 98.257(7)
_cell_angle_gamma 98.981(7)
_cell_formula_units_Z 2
_cell_length_a 7.624(5)
_cell_length_b 10.436(6)
_cell_length_c 12.791(8)
_cell_measurement_reflns_used 2965
_cell_measurement_temperature 293(2)
_cell_measurement_theta_max 27.19
_cell_measurement_theta_min 2.75
_cell_volume 977.7(11)
_computing_cell_refinement 'SAINT (Bruker, 1997)'
_computing_data_collection 'SMART (Bruker, 1997)'
_computing_data_reduction SAINT
_computing_molecular_graphics 'SHELXTL (Bruker, 1997'
_computing_publication_material SHELXTL
_computing_structure_refinement 'SHELXL97 (Sheldrick, 1997)'
_computing_structure_solution 'SHELXS97 (Sheldrick, 1997)'
_diffrn_ambient_temperature 293(2)
_diffrn_measured_fraction_theta_full 0.985
_diffrn_measured_fraction_theta_max 0.985
_diffrn_measurement_device_type 'Bruker APEX-II CCD area-detector'
_diffrn_measurement_method '\f and \w'
_diffrn_radiation_monochromator graphite
_diffrn_radiation_source 'fine-focus sealed tube'
_diffrn_radiation_type MoK\a
_diffrn_radiation_wavelength 0.71073
_diffrn_reflns_av_R_equivalents 0.0124
_diffrn_reflns_av_sigmaI/netI 0.0218
_diffrn_reflns_limit_h_max 9
_diffrn_reflns_limit_h_min -9
_diffrn_reflns_limit_k_max 12
_diffrn_reflns_limit_k_min -7
_diffrn_reflns_limit_l_max 15
_diffrn_reflns_limit_l_min -15
_diffrn_reflns_number 5343
_diffrn_reflns_theta_full 25.03
_diffrn_reflns_theta_max 25.03
_diffrn_reflns_theta_min 2.01
_diffrn_standards_decay_% 0
_diffrn_standards_number 0
_exptl_absorpt_coefficient_mu 0.916
_exptl_absorpt_correction_T_max 0.880
_exptl_absorpt_correction_T_min 0.619
_exptl_absorpt_correction_type multi-scan
_exptl_absorpt_process_details '(SADABS; Sheldrick, 1996)'
_exptl_crystal_colour red
_exptl_crystal_density_diffrn 1.405
_exptl_crystal_density_method 'not measured'
_exptl_crystal_description block
_exptl_crystal_F_000 428
_exptl_crystal_size_max 0.28
_exptl_crystal_size_mid 0.20
_exptl_crystal_size_min 0.14
_refine_diff_density_max 0.243
_refine_diff_density_min -0.273
_refine_ls_extinction_method none
_refine_ls_goodness_of_fit_ref 1.037
_refine_ls_hydrogen_treatment constr
_refine_ls_matrix_type full
_refine_ls_number_parameters 244
_refine_ls_number_reflns 3397
_refine_ls_number_restraints 0
_refine_ls_restrained_S_all 1.037
_refine_ls_R_factor_all 0.0333
_refine_ls_R_factor_gt 0.0289
_refine_ls_shift/su_max 0.001
_refine_ls_shift/su_mean 0.000
_refine_ls_structure_factor_coef Fsqd
_refine_ls_weighting_details 'calc w = 1/[\s^2^(Fo^2^)+(0.0482P)^2^+0.1948P] where P = (Fo^2^+2Fc^2^)/3'
_refine_ls_weighting_scheme calc
_refine_ls_wR_factor_gt 0.0778
_refine_ls_wR_factor_ref 0.0800
_reflns_number_gt 3037
_reflns_number_total 3397
_reflns_threshold_expression I>2\s(I)
_cod_data_source_file hg6208.cif
_cod_data_source_block I
_cod_original_cell_volume 977.7(10)
_cod_database_code 2206446
_cod_database_fobs_code 2206446

loop_
_symmetry_equiv_pos_as_xyz
'x, y, z'
'-x, -y, -z'

loop_
_atom_site_label
_atom_site_fract_x
_atom_site_fract_y
_atom_site_fract_z
_atom_site_U_iso_or_equiv
_atom_site_adp_type
_atom_site_calc_flag
_atom_site_refinement_flags
_atom_site_occupancy
_atom_site_type_symbol
Fe1 0.24721(3) 0.73979(2) 0.56830(2) 0.03730(11) Uani d . 1 Fe
Cl1 0.23605(11) 0.47841(6) 0.17107(5) 0.0800(2) Uani d . 1 Cl
N1 0.3415(2) 0.83248(16) 0.30738(12) 0.0459(4) Uani d . 1 N
C1 0.3057(2) 0.67613(18) 0.42066(14) 0.0377(4) Uani d . 1 C
C2 0.2094(3) 0.56906(18) 0.45886(15) 0.0418(4) Uani d . 1 C
H2 0.0928 0.5148 0.4236 0.050 Uiso calc R 1 H
C3 0.3118(3) 0.5552(2) 0.55641(16) 0.0507(5) Uani d . 1 C
H3 0.2780 0.4902 0.6009 0.061 Uiso calc R 1 H
C4 0.4692(3) 0.6524(2) 0.57937(16) 0.0508(5) Uani d . 1 C
H4 0.5636 0.6665 0.6429 0.061 Uiso calc R 1 H
C5 0.4675(3) 0.7280(2) 0.49645(15) 0.0448(4) Uani d . 1 C
H5 0.5606 0.8021 0.4919 0.054 Uiso calc R 1 H
C6 0.1156(4) 0.8916(2) 0.5570(2) 0.0638(6) Uani d . 1 C
H6 0.0885 0.9292 0.4922 0.077 Uiso calc R 1 H
C7 0.0043(3) 0.7878(3) 0.5869(2) 0.0700(7) Uani d . 1 C
H7 -0.1136 0.7405 0.5473 0.084 Uiso calc R 1 H
C8 0.0927(4) 0.7656(3) 0.6844(2) 0.0737(8) Uani d . 1 C
H8 0.0481 0.6989 0.7249 0.088 Uiso calc R 1 H
C9 0.2563(4) 0.8550(3) 0.71356(19) 0.0669(7) Uani d . 1 C
H9 0.3461 0.8616 0.7781 0.080 Uiso calc R 1 H
C10 0.2692(3) 0.9333(2) 0.6352(2) 0.0611(6) Uani d . 1 C
H10 0.3694 1.0046 0.6350 0.073 Uiso calc R 1 H
C11 0.2440(2) 0.73133(18) 0.32593(14) 0.0370(4) Uani d . 1 C
C12 0.0653(3) 0.6648(2) 0.25938(15) 0.0453(5) Uani d . 1 C
C13 -0.0889(3) 0.7191(3) 0.2712(2) 0.0635(6) Uani d . 1 C
H13 -0.0796 0.7984 0.3183 0.076 Uiso calc R 1 H
C14 -0.2552(4) 0.6550(4) 0.2129(3) 0.0904(11) Uani d . 1 C
H14 -0.3583 0.6897 0.2224 0.109 Uiso calc R 1 H
C15 -0.2671(5) 0.5410(4) 0.1418(3) 0.1017(13) Uani d . 1 C
H15 -0.3790 0.4995 0.1020 0.122 Uiso calc R 1 H
C16 -0.1192(5) 0.4857(3) 0.1271(2) 0.0890(10) Uani d . 1 C
H16 -0.1294 0.4079 0.0780 0.107 Uiso calc R 1 H
C17 0.0471(3) 0.5489(2) 0.18758(17) 0.0587(6) Uani d . 1 C
C18 0.2922(3) 0.89433(19) 0.21843(15) 0.0426(4) Uani d . 1 C
C19 0.2486(3) 1.0176(2) 0.23759(17) 0.0596(6) Uani d . 1 C
H19 0.2362 1.0545 0.3066 0.071 Uiso calc R 1 H
C20 0.2228(3) 1.0877(2) 0.15480(19) 0.0616(6) Uani d . 1 C
H20 0.1912 1.1704 0.1692 0.074 Uiso calc R 1 H
C21 0.2429(3) 1.0377(2) 0.05199(17) 0.0514(5) Uani d . 1 C
C22 0.2852(3) 0.9138(2) 0.03406(18) 0.0624(6) Uani d . 1 C
H22 0.2988 0.8773 -0.0348 0.075 Uiso calc R 1 H
C23 0.3085(3) 0.8411(2) 0.11597(17) 0.0565(5) Uani d . 1 C
H23 0.3350 0.7568 0.1011 0.068 Uiso calc R 1 H
C24 0.2219(4) 1.1176(3) -0.0361(2) 0.0714(7) Uani d . 1 C
H24A 0.1069 1.1448 -0.0409 0.107 Uiso d R 1 H
H24B 0.2294 1.0647 -0.1034 0.107 Uiso d R 1 H
H24C 0.3161 1.1941 -0.0202 0.107 Uiso d R 1 H

loop_
_atom_site_aniso_label
_atom_site_aniso_U_11
_atom_site_aniso_U_22
_atom_site_aniso_U_33
_atom_site_aniso_U_12
_atom_site_aniso_U_13
_atom_site_aniso_U_23
Fe1 0.04337(17) 0.03515(16) 0.03705(16) 0.01237(12) 0.01000(11) 0.00976(11)
Cl1 0.1133(6) 0.0570(4) 0.0688(4) 0.0183(4) 0.0240(4) -0.0011(3)
N1 0.0500(9) 0.0473(10) 0.0391(8) 0.0002(8) 0.0041(7) 0.0157(7)
C1 0.0395(10) 0.0384(10) 0.0387(10) 0.0112(8) 0.0107(8) 0.0097(8)
C2 0.0527(11) 0.0338(10) 0.0421(10) 0.0114(8) 0.0126(8) 0.0090(8)
C3 0.0718(14) 0.0442(11) 0.0468(11) 0.0265(11) 0.0173(10) 0.0187(9)
C4 0.0548(12) 0.0617(13) 0.0426(11) 0.0295(11) 0.0054(9) 0.0139(10)
C5 0.0381(10) 0.0548(12) 0.0448(11) 0.0136(9) 0.0090(8) 0.0129(9)
C6 0.0800(17) 0.0533(13) 0.0679(15) 0.0406(13) 0.0145(13) 0.0112(11)
C7 0.0446(12) 0.0656(16) 0.096(2) 0.0194(12) 0.0186(12) -0.0124(14)
C8 0.097(2) 0.0609(15) 0.0811(18) 0.0248(15) 0.0597(17) 0.0171(13)
C9 0.0847(18) 0.0710(16) 0.0450(12) 0.0259(14) 0.0145(12) -0.0038(11)
C10 0.0732(16) 0.0372(11) 0.0724(16) 0.0092(11) 0.0224(13) 0.0003(10)
C11 0.0393(9) 0.0391(10) 0.0339(9) 0.0079(8) 0.0094(7) 0.0068(8)
C12 0.0466(11) 0.0513(12) 0.0381(10) -0.0001(9) 0.0038(8) 0.0207(9)
C13 0.0469(12) 0.0844(17) 0.0666(15) 0.0117(12) 0.0063(11) 0.0391(13)
C14 0.0484(15) 0.138(3) 0.094(2) 0.0071(17) 0.0001(14) 0.070(2)
C15 0.068(2) 0.134(3) 0.086(2) -0.032(2) -0.0271(17) 0.055(2)
C16 0.103(2) 0.081(2) 0.0592(16) -0.0316(18) -0.0179(16) 0.0197(14)
C17 0.0711(15) 0.0551(13) 0.0436(11) -0.0071(11) 0.0018(10) 0.0160(10)
C18 0.0431(10) 0.0432(11) 0.0406(10) -0.0010(8) 0.0063(8) 0.0148(8)
C19 0.0847(16) 0.0578(14) 0.0403(11) 0.0206(12) 0.0153(11) 0.0097(10)
C20 0.0796(16) 0.0520(13) 0.0590(14) 0.0210(12) 0.0134(12) 0.0177(11)
C21 0.0516(12) 0.0558(13) 0.0518(12) 0.0079(10) 0.0109(9) 0.0251(10)
C22 0.0863(17) 0.0665(15) 0.0417(11) 0.0190(13) 0.0224(11) 0.0170(10)
C23 0.0800(15) 0.0486(12) 0.0458(12) 0.0159(11) 0.0174(11) 0.0136(10)
C24 0.0772(17) 0.0829(18) 0.0661(15) 0.0174(14) 0.0169(13) 0.0424(14)

loop_
_atom_type_symbol
_atom_type_description
_atom_type_scat_dispersion_real
_atom_type_scat_dispersion_imag
_atom_type_scat_source
C C 0.0033 0.0016 'International Tables Vol C Tables 4.2.6.8 and 6.1.1.4'
H H 0.0000 0.0000 'International Tables Vol C Tables 4.2.6.8 and 6.1.1.4'
N N 0.0061 0.0033 'International Tables Vol C Tables 4.2.6.8 and 6.1.1.4'
Cl Cl 0.1484 0.1585 'International Tables Vol C Tables 4.2.6.8 and 6.1.1.4'
Fe Fe 0.3463 0.8444 'International Tables Vol C Tables 4.2.6.8 and 6.1.1.4'

loop_
_geom_angle_atom_site_label_1
_geom_angle_atom_site_label_2
_geom_angle_atom_site_label_3
_geom_angle
_geom_angle_publ_flag
C6 Fe1 C7 40.68(11) ?
C6 Fe1 C9 67.51(11) ?
C7 Fe1 C9 67.82(11) ?
C6 Fe1 C8 67.78(11) ?
C7 Fe1 C8 40.33(11) ?
C9 Fe1 C8 40.23(11) ?
C6 Fe1 C1 107.66(9) ?
C7 Fe1 C1 121.80(10) ?
C9 Fe1 C1 160.43(10) ?
C8 Fe1 C1 157.52(11) ?
C6 Fe1 C10 40.08(10) ?
C7 Fe1 C10 67.90(10) ?
C9 Fe1 C10 40.08(10) ?
C8 Fe1 C10 67.56(10) ?
C1 Fe1 C10 124.09(9) ?
C6 Fe1 C5 119.95(10) ?
C7 Fe1 C5 156.16(11) ?
C9 Fe1 C5 123.42(10) ?
C8 Fe1 C5 160.78(11) ?
C1 Fe1 C5 41.02(8) ?
C10 Fe1 C5 106.16(9) ?
C6 Fe1 C2 126.37(10) ?
C7 Fe1 C2 109.33(10) ?
C9 Fe1 C2 156.85(10) ?
C8 Fe1 C2 122.58(10) ?
C1 Fe1 C2 41.11(7) ?
C10 Fe1 C2 162.18(9) ?
C5 Fe1 C2 68.88(9) ?
C6 Fe1 C4 154.80(11) ?
C7 Fe1 C4 162.50(11) ?
C9 Fe1 C4 107.32(10) ?
C8 Fe1 C4 125.24(11) ?
C1 Fe1 C4 68.49(8) ?
C10 Fe1 C4 120.02(10) ?
C5 Fe1 C4 40.68(8) ?
C2 Fe1 C4 68.10(9) ?
C6 Fe1 C3 163.64(10) ?
C7 Fe1 C3 126.65(10) ?
C9 Fe1 C3 121.39(10) ?
C8 Fe1 C3 109.21(10) ?
C1 Fe1 C3 68.58(8) ?
C10 Fe1 C3 155.26(10) ?
C5 Fe1 C3 68.41(9) ?
C2 Fe1 C3 40.49(8) ?
C4 Fe1 C3 40.23(9) ?
C11 N1 C18 122.85(17) yes
C5 C1 C2 107.52(17) ?
C5 C1 C11 125.47(17) ?
C2 C1 C11 126.81(17) ?
C5 C1 Fe1 69.56(11) ?
C2 C1 Fe1 69.53(11) ?
C11 C1 Fe1 122.36(13) ?
C3 C2 C1 108.03(18) ?
C3 C2 Fe1 70.22(12) ?
C1 C2 Fe1 69.36(11) ?
C3 C2 H2 126.0 ?
C1 C2 H2 126.0 ?
Fe1 C2 H2 126.0 ?
C4 C3 C2 108.11(17) ?
C4 C3 Fe1 69.58(12) ?
C2 C3 Fe1 69.29(11) ?
C4 C3 H3 125.9 ?
C2 C3 H3 125.9 ?
Fe1 C3 H3 125.9 ?
C3 C4 C5 108.84(18) ?
C3 C4 Fe1 70.19(12) ?
C5 C4 Fe1 69.50(11) ?
C3 C4 H4 125.6 ?
C5 C4 H4 125.6 ?
Fe1 C4 H4 125.6 ?
C4 C5 C1 107.50(19) ?
C4 C5 Fe1 69.82(11) ?
C1 C5 Fe1 69.42(11) ?
C4 C5 H5 126.2 ?
C1 C5 H5 126.2 ?
Fe1 C5 H5 126.2 ?
C10 C6 C7 108.6(2) ?
C10 C6 Fe1 70.71(13) ?
C7 C6 Fe1 70.11(13) ?
C10 C6 H6 125.7 ?
C7 C6 H6 125.7 ?
Fe1 C6 H6 125.7 ?
C8 C7 C6 107.2(2) ?
C8 C7 Fe1 70.06(14) ?
C6 C7 Fe1 69.21(13) ?
C8 C7 H7 126.4 ?
C6 C7 H7 126.4 ?
Fe1 C7 H7 126.4 ?
C9 C8 C7 108.1(2) ?
C9 C8 Fe1 69.83(13) ?
C7 C8 Fe1 69.60(14) ?
C9 C8 H8 126.0 ?
C7 C8 H8 126.0 ?
Fe1 C8 H8 126.0 ?
C10 C9 C8 108.2(2) ?
C10 C9 Fe1 70.07(13) ?
C8 C9 Fe1 69.94(14) ?
C10 C9 H9 125.9 ?
C8 C9 H9 125.9 ?
Fe1 C9 H9 125.9 ?
C6 C10 C9 107.9(2) ?
C6 C10 Fe1 69.21(13) ?
C9 C10 Fe1 69.84(14) ?
C6 C10 H10 126.1 ?
C9 C10 H10 126.1 ?
Fe1 C10 H10 126.1 ?
N1 C11 C1 118.66(17) yes
N1 C11 C12 124.55(16) yes
C1 C11 C12 116.76(16) yes
C17 C12 C13 118.3(2) ?
C17 C12 C11 121.57(19) ?
C13 C12 C11 120.1(2) ?
C14 C13 C12 120.2(3) ?
C14 C13 H13 119.9 ?
C12 C13 H13 119.9 ?
C15 C14 C13 119.6(3) ?
C15 C14 H14 120.2 ?
C13 C14 H14 120.2 ?
C14 C15 C16 121.9(3) ?
C14 C15 H15 119.0 ?
C16 C15 H15 119.0 ?
C15 C16 C17 118.3(3) ?
C15 C16 H16 120.9 ?
C17 C16 H16 120.9 ?
C12 C17 C16 121.7(3) ?
C12 C17 Cl1 119.55(17) ?
C16 C17 Cl1 118.7(2) ?
C23 C18 C19 118.92(18) ?
C23 C18 N1 121.57(19) ?
C19 C18 N1 119.03(18) ?
C18 C19 C20 120.5(2) ?
C18 C19 H19 119.7 ?
C20 C19 H19 119.7 ?
C21 C20 C19 121.6(2) ?
C21 C20 H20 119.2 ?
C19 C20 H20 119.2 ?
C22 C21 C20 117.11(19) ?
C22 C21 C24 122.0(2) ?
C20 C21 C24 120.9(2) ?
C21 C22 C23 122.0(2) ?
C21 C22 H22 119.0 ?
C23 C22 H22 119.0 ?
C18 C23 C22 119.8(2) ?
C18 C23 H23 120.1 ?
C22 C23 H23 120.1 ?
C21 C24 H24A 109.4 ?
C21 C24 H24B 109.5 ?
H24A C24 H24B 109.5 ?
C21 C24 H24C 109.5 ?
H24A C24 H24C 109.5 ?
H24B C24 H24C 109.5 ?

loop_
_geom_bond_atom_site_label_1
_geom_bond_atom_site_label_2
_geom_bond_distance
_geom_bond_publ_flag
Fe1 C6 2.017(2) ?
Fe1 C7 2.028(2) ?
Fe1 C9 2.033(2) ?
Fe1 C8 2.034(2) ?
Fe1 C1 2.036(2) ?
Fe1 C10 2.036(2) ?
Fe1 C5 2.038(2) ?
Fe1 C2 2.038(2) ?
Fe1 C4 2.042(2) ?
Fe1 C3 2.050(2) ?
Cl1 C17 1.741(3) yes
N1 C11 1.268(2) yes
N1 C18 1.428(2) yes
C1 C5 1.427(3) ?
C1 C2 1.430(3) ?
C1 C11 1.471(2) yes
C2 C3 1.414(3) ?
C2 H2 0.9800 ?
C3 C4 1.407(3) ?
C3 H3 0.9800 ?
C4 C5 1.418(3) ?
C4 H4 0.9800 ?
C5 H5 0.9800 ?
C6 C10 1.389(3) ?
C6 C7 1.406(4) ?
C6 H6 0.9800 ?
C7 C8 1.401(4) ?
C7 H7 0.9800 ?
C8 C9 1.399(4) ?
C8 H8 0.9800 ?
C9 C10 1.394(3) ?
C9 H9 0.9800 ?
C10 H10 0.9800 ?
C11 C12 1.500(3) yes
C12 C17 1.373(3) ?
C12 C13 1.399(3) ?
C13 C14 1.385(4) ?
C13 H13 0.9300 ?
C14 C15 1.361(5) ?
C14 H14 0.9300 ?
C15 C16 1.367(5) ?
C15 H15 0.9300 ?
C16 C17 1.392(4) ?
C16 H16 0.9300 ?
C18 C23 1.371(3) ?
C18 C19 1.372(3) ?
C19 C20 1.387(3) ?
C19 H19 0.9300 ?
C20 C21 1.375(3) ?
C20 H20 0.9300 ?
C21 C22 1.373(3) ?
C21 C24 1.510(3) ?
C22 C23 1.394(3) ?
C22 H22 0.9300 ?
C23 H23 0.9300 ?
C24 H24A 0.9600 ?
C24 H24B 0.9600 ?
C24 H24C 0.9600 ?

loop_
_geom_torsion_atom_site_label_1
_geom_torsion_atom_site_label_2
_geom_torsion_atom_site_label_3
_geom_torsion_atom_site_label_4
_geom_torsion
_geom_torsion_publ_flag
C6 Fe1 C1 C5 115.62(14) ?
C7 Fe1 C1 C5 157.97(13) ?
C9 Fe1 C1 C5 43.3(3) ?
C8 Fe1 C1 C5 -169.9(2) ?
C10 Fe1 C1 C5 74.57(14) ?
C2 Fe1 C1 C5 -118.82(16) ?
C4 Fe1 C1 C5 -37.92(12) ?
C3 Fe1 C1 C5 -81.29(13) ?
C6 Fe1 C1 C2 -125.56(13) ?
C7 Fe1 C1 C2 -83.21(15) ?
C9 Fe1 C1 C2 162.1(2) ?
C8 Fe1 C1 C2 -51.1(3) ?
C10 Fe1 C1 C2 -166.61(12) ?
C5 Fe1 C1 C2 118.82(16) ?
C4 Fe1 C1 C2 80.90(13) ?
C3 Fe1 C1 C2 37.53(12) ?
C6 Fe1 C1 C11 -4.19(18) ?
C7 Fe1 C1 C11 38.16(19) ?
C9 Fe1 C1 C11 -76.6(3) ?
C8 Fe1 C1 C11 70.2(3) ?
C10 Fe1 C1 C11 -45.24(19) ?
C5 Fe1 C1 C11 -119.8(2) ?
C2 Fe1 C1 C11 121.4(2) ?
C4 Fe1 C1 C11 -157.73(18) ?
C3 Fe1 C1 C11 158.90(18) ?
C5 C1 C2 C3 -0.4(2) ?
C11 C1 C2 C3 -175.55(17) ?
Fe1 C1 C2 C3 -59.81(13) ?
C5 C1 C2 Fe1 59.42(13) ?
C11 C1 C2 Fe1 -115.73(18) ?
C6 Fe1 C2 C3 -166.57(14) ?
C7 Fe1 C2 C3 -124.28(15) ?
C9 Fe1 C2 C3 -45.7(3) ?
C8 Fe1 C2 C3 -81.55(17) ?
C1 Fe1 C2 C3 119.13(17) ?
C10 Fe1 C2 C3 157.9(3) ?
C5 Fe1 C2 C3 81.08(13) ?
C4 Fe1 C2 C3 37.20(12) ?
C6 Fe1 C2 C1 74.29(15) ?
C7 Fe1 C2 C1 116.58(14) ?
C9 Fe1 C2 C1 -164.8(2) ?
C8 Fe1 C2 C1 159.32(13) ?
C10 Fe1 C2 C1 38.8(3) ?
C5 Fe1 C2 C1 -38.06(11) ?
C4 Fe1 C2 C1 -81.93(12) ?
C3 Fe1 C2 C1 -119.13(17) ?
C1 C2 C3 C4 0.3(2) ?
Fe1 C2 C3 C4 -58.93(14) ?
C1 C2 C3 Fe1 59.28(13) ?
C6 Fe1 C3 C4 161.3(3) ?
C7 Fe1 C3 C4 -163.96(14) ?
C9 Fe1 C3 C4 -79.55(15) ?
C8 Fe1 C3 C4 -122.28(15) ?
C1 Fe1 C3 C4 81.60(12) ?
C10 Fe1 C3 C4 -44.4(3) ?
C5 Fe1 C3 C4 37.35(12) ?
C2 Fe1 C3 C4 119.69(17) ?
C6 Fe1 C3 C2 41.6(4) ?
C7 Fe1 C3 C2 76.35(16) ?
C9 Fe1 C3 C2 160.77(13) ?
C8 Fe1 C3 C2 118.03(15) ?
C1 Fe1 C3 C2 -38.09(12) ?
C10 Fe1 C3 C2 -164.06(19) ?
C5 Fe1 C3 C2 -82.34(13) ?
C4 Fe1 C3 C2 -119.69(17) ?
C2 C3 C4 C5 -0.2(2) ?
Fe1 C3 C4 C5 -58.92(14) ?
C2 C3 C4 Fe1 58.76(14) ?
C6 Fe1 C4 C3 -167.74(19) ?
C7 Fe1 C4 C3 47.5(4) ?
C9 Fe1 C4 C3 118.44(14) ?
C8 Fe1 C4 C3 77.81(16) ?
C1 Fe1 C4 C3 -81.84(12) ?
C10 Fe1 C4 C3 160.25(12) ?
C5 Fe1 C4 C3 -120.07(18) ?
C2 Fe1 C4 C3 -37.44(12) ?
C6 Fe1 C4 C5 -47.7(3) ?
C7 Fe1 C4 C5 167.6(3) ?
C9 Fe1 C4 C5 -121.49(15) ?
C8 Fe1 C4 C5 -162.12(14) ?
C1 Fe1 C4 C5 38.23(12) ?
C10 Fe1 C4 C5 -79.68(15) ?
C2 Fe1 C4 C5 82.63(14) ?
C3 Fe1 C4 C5 120.07(18) ?
C3 C4 C5 C1 -0.1(2) ?
Fe1 C4 C5 C1 -59.43(13) ?
C3 C4 C5 Fe1 59.35(15) ?
C2 C1 C5 C4 0.3(2) ?
C11 C1 C5 C4 175.52(17) ?
Fe1 C1 C5 C4 59.68(14) ?
C2 C1 C5 Fe1 -59.39(13) ?
C11 C1 C5 Fe1 115.84(18) ?
C6 Fe1 C5 C4 158.70(14) ?
C7 Fe1 C5 C4 -170.8(2) ?
C9 Fe1 C5 C4 77.26(17) ?
C8 Fe1 C5 C4 49.6(3) ?
C1 Fe1 C5 C4 -118.70(18) ?
C10 Fe1 C5 C4 117.51(15) ?
C2 Fe1 C5 C4 -80.56(14) ?
C3 Fe1 C5 C4 -36.95(13) ?
C6 Fe1 C5 C1 -82.59(14) ?
C7 Fe1 C5 C1 -52.1(3) ?
C9 Fe1 C5 C1 -164.04(12) ?
C8 Fe1 C5 C1 168.3(3) ?
C10 Fe1 C5 C1 -123.79(12) ?
C2 Fe1 C5 C1 38.14(11) ?
C4 Fe1 C5 C1 118.70(18) ?
C3 Fe1 C5 C1 81.75(12) ?
C7 Fe1 C6 C10 119.1(2) ?
C9 Fe1 C6 C10 37.43(15) ?
C8 Fe1 C6 C10 81.09(18) ?
C1 Fe1 C6 C10 -122.36(15) ?
C5 Fe1 C6 C10 -79.28(17) ?
C2 Fe1 C6 C10 -163.98(13) ?
C4 Fe1 C6 C10 -45.5(3) ?
C3 Fe1 C6 C10 163.7(3) ?
C9 Fe1 C6 C7 -81.65(18) ?
C8 Fe1 C6 C7 -38.00(16) ?
C1 Fe1 C6 C7 118.56(16) ?
C10 Fe1 C6 C7 -119.1(2) ?
C5 Fe1 C6 C7 161.64(15) ?
C2 Fe1 C6 C7 76.93(18) ?
C4 Fe1 C6 C7 -164.57(19) ?
C3 Fe1 C6 C7 44.6(4) ?
C10 C6 C7 C8 -0.4(3) ?
Fe1 C6 C7 C8 60.05(16) ?
C10 C6 C7 Fe1 -60.50(16) ?
C6 Fe1 C7 C8 -118.3(2) ?
C9 Fe1 C7 C8 -37.47(16) ?
C1 Fe1 C7 C8 161.71(14) ?
C10 Fe1 C7 C8 -80.90(17) ?
C5 Fe1 C7 C8 -160.8(2) ?
C2 Fe1 C7 C8 117.93(16) ?
C4 Fe1 C7 C8 39.6(4) ?
C3 Fe1 C7 C8 75.97(18) ?
C9 Fe1 C7 C6 80.82(17) ?
C8 Fe1 C7 C6 118.3(2) ?
C1 Fe1 C7 C6 -79.99(17) ?
C10 Fe1 C7 C6 37.39(15) ?
C5 Fe1 C7 C6 -42.5(3) ?
C2 Fe1 C7 C6 -123.77(15) ?
C4 Fe1 C7 C6 157.9(3) ?
C3 Fe1 C7 C6 -165.74(14) ?
C6 C7 C8 C9 -0.1(3) ?
Fe1 C7 C8 C9 59.45(17) ?
C6 C7 C8 Fe1 -59.51(16) ?
C6 Fe1 C8 C9 -80.96(17) ?
C7 Fe1 C8 C9 -119.3(2) ?
C1 Fe1 C8 C9 -163.50(19) ?
C10 Fe1 C8 C9 -37.48(15) ?
C5 Fe1 C8 C9 36.9(4) ?
C2 Fe1 C8 C9 159.09(14) ?
C4 Fe1 C8 C9 74.29(18) ?
C3 Fe1 C8 C9 116.24(16) ?
C6 Fe1 C8 C7 38.32(16) ?
C9 Fe1 C8 C7 119.3(2) ?
C1 Fe1 C8 C7 -44.2(3) ?
C10 Fe1 C8 C7 81.80(17) ?
C5 Fe1 C8 C7 156.1(3) ?
C2 Fe1 C8 C7 -81.63(17) ?
C4 Fe1 C8 C7 -166.43(15) ?
C3 Fe1 C8 C7 -124.48(16) ?
C7 C8 C9 C10 0.5(3) ?
Fe1 C8 C9 C10 59.84(16) ?
C7 C8 C9 Fe1 -59.31(17) ?
C6 Fe1 C9 C10 -37.42(16) ?
C7 Fe1 C9 C10 -81.57(17) ?
C8 Fe1 C9 C10 -119.1(2) ?
C1 Fe1 C9 C10 42.0(3) ?
C5 Fe1 C9 C10 74.55(17) ?
C2 Fe1 C9 C10 -169.0(2) ?
C4 Fe1 C9 C10 116.31(16) ?
C3 Fe1 C9 C10 158.01(15) ?
C6 Fe1 C9 C8 81.71(18) ?
C7 Fe1 C9 C8 37.57(16) ?
C1 Fe1 C9 C8 161.1(2) ?
C10 Fe1 C9 C8 119.1(2) ?
C5 Fe1 C9 C8 -166.31(15) ?
C2 Fe1 C9 C8 -49.9(3) ?
C4 Fe1 C9 C8 -124.55(16) ?
C3 Fe1 C9 C8 -82.85(18) ?
C7 C6 C10 C9 0.8(3) ?
Fe1 C6 C10 C9 -59.35(16) ?
C7 C6 C10 Fe1 60.12(16) ?
C8 C9 C10 C6 -0.8(3) ?
Fe1 C9 C10 C6 58.95(16) ?
C8 C9 C10 Fe1 -59.76(16) ?
C7 Fe1 C10 C6 -37.94(16) ?
C9 Fe1 C10 C6 -119.3(2) ?
C8 Fe1 C10 C6 -81.68(18) ?
C1 Fe1 C10 C6 76.39(17) ?
C5 Fe1 C10 C6 117.59(16) ?
C2 Fe1 C10 C6 46.5(3) ?
C4 Fe1 C10 C6 159.48(14) ?
C3 Fe1 C10 C6 -169.08(19) ?
C6 Fe1 C10 C9 119.3(2) ?
C7 Fe1 C10 C9 81.36(18) ?
C8 Fe1 C10 C9 37.61(16) ?
C1 Fe1 C10 C9 -164.31(14) ?
C5 Fe1 C10 C9 -123.11(16) ?
C2 Fe1 C10 C9 165.8(3) ?
C4 Fe1 C10 C9 -81.22(17) ?
C3 Fe1 C10 C9 -49.8(3) ?
C18 N1 C11 C1 -179.13(17) yes
C18 N1 C11 C12 -1.0(3) yes
C5 C1 C11 N1 1.0(3) ?
C2 C1 C11 N1 175.31(18) ?
Fe1 C1 C11 N1 87.8(2) ?
C5 C1 C11 C12 -177.31(17) ?
C2 C1 C11 C12 -3.0(3) ?
Fe1 C1 C11 C12 -90.5(2) ?
N1 C11 C12 C17 103.3(2) yes
C1 C11 C12 C17 -78.5(2) ?
N1 C11 C12 C13 -78.1(3) yes
C1 C11 C12 C13 100.1(2) ?
C17 C12 C13 C14 1.3(3) ?
C11 C12 C13 C14 -177.43(19) ?
C12 C13 C14 C15 -2.0(4) ?
C13 C14 C15 C16 1.2(5) ?
C14 C15 C16 C17 0.2(4) ?
C13 C12 C17 C16 0.2(3) ?
C11 C12 C17 C16 178.86(19) ?
C13 C12 C17 Cl1 -179.88(15) ?
C11 C12 C17 Cl1 -1.2(3) ?
C15 C16 C17 C12 -0.9(4) ?
C15 C16 C17 Cl1 179.1(2) ?
C11 N1 C18 C23 -76.5(3) ?
C11 N1 C18 C19 111.6(2) ?
C23 C18 C19 C20 -0.5(3) ?
N1 C18 C19 C20 171.6(2) ?
C18 C19 C20 C21 -1.1(4) ?
C19 C20 C21 C22 1.6(4) ?
C19 C20 C21 C24 -177.4(2) ?
C20 C21 C22 C23 -0.4(4) ?
C24 C21 C22 C23 178.6(2) ?
C19 C18 C23 C22 1.6(3) ?
N1 C18 C23 C22 -170.3(2) ?
C21 C22 C23 C18 -1.2(4) ?
